data_7063264
loop_
_publ_author_name
'Xue, Xuan-Yi'
'He, Jing-Liang'
'Li, Rui'
'Ding, Bo'
'Wu, Wen-Long'
'Cao, Yao-Yao'
'He, Ran'
'Hu, Peng-Hong'
'Ji, Jing'
'Shi, Da-Hua'

_publ_section_title
;
 Design, synthesis and anticancer evaluation of imamine-1,3,5-triazine
 derivatives
;
_journal_issue 27
_journal_name_full 'New Journal of Chemistry'
_journal_page_first 12188
_journal_page_last 12198
_journal_paper_doi 10.1039/D4NJ00819G
_journal_volume 48
_journal_year 2024
_chemical_formula_moiety 'C23 H24 Cl N9, C H Cl3'
_chemical_formula_sum 'C24 H25 Cl4 N9'
_chemical_formula_weight 581.33
_space_group_crystal_system triclinic
_space_group_IT_number 2
_space_group_name_Hall '-P 1'
_space_group_name_H-M_alt 'P -1'
_atom_sites_solution_hydrogens geom
_atom_sites_solution_primary dual
_audit_creation_date 2023-06-17
_audit_creation_method
;
Olex2 1.5-beta
(compiled 2021.11.18 svn.ra9532c28 for OlexSys, GUI svn.r6498)
;
_audit_update_record
;
2024-02-02 deposited with the CCDC.	2024-06-03 downloaded from the CCDC.
;
_cell_angle_alpha 105.816(5)
_cell_angle_beta 107.239(6)
_cell_angle_gamma 101.579(6)
_cell_formula_units_Z 2
_cell_length_a 9.478(4)
_cell_length_b 12.216(5)
_cell_length_c 13.705(6)
_cell_measurement_reflns_used 3076
_cell_measurement_temperature 296(2)
_cell_measurement_theta_max 27.37
_cell_measurement_theta_min 2.33
_cell_volume 1388.1(10)
_computing_cell_refinement 'SAINT v8.34A (Bruker, 2013)'
_computing_data_reduction 'SAINT v8.34A (Bruker, 2013)'
_computing_molecular_graphics 'Olex2 1.5-beta (Dolomanov et al., 2009)'
_computing_publication_material 'Olex2 1.5-beta (Dolomanov et al., 2009)'
_computing_structure_refinement 'SHELXL 2016/4 (Sheldrick, 2015)'
_computing_structure_solution 'SHELXT 2014/5 (Sheldrick, 2014)'
_diffrn_ambient_temperature 296.15
_diffrn_measured_fraction_theta_full 0.988
_diffrn_measured_fraction_theta_max 0.964
_diffrn_measurement_device_type 'Bruker APEX-II CCD'
_diffrn_measurement_method '\f and \w scans'
_diffrn_radiation_type MoK\a
_diffrn_radiation_wavelength 0.71073
_diffrn_reflns_av_R_equivalents 0.0214
_diffrn_reflns_av_unetI/netI 0.0432
_diffrn_reflns_Laue_measured_fraction_full 0.988
_diffrn_reflns_Laue_measured_fraction_max 0.964
_diffrn_reflns_limit_h_max 12
_diffrn_reflns_limit_h_min -8
_diffrn_reflns_limit_k_max 15
_diffrn_reflns_limit_k_min -15
_diffrn_reflns_limit_l_max 17
_diffrn_reflns_limit_l_min -17
_diffrn_reflns_number 8622
_diffrn_reflns_point_group_measured_fraction_full 0.988
_diffrn_reflns_point_group_measured_fraction_max 0.964
_diffrn_reflns_theta_full 25.242
_diffrn_reflns_theta_max 27.554
_diffrn_reflns_theta_min 1.664
_diffrn_source_current 30.0
_diffrn_source_power 1.35
_diffrn_source_voltage 45.0
_diffrn_standards_number 0
_exptl_absorpt_coefficient_mu 0.458
_exptl_absorpt_correction_T_max 0.7456
_exptl_absorpt_correction_T_min 0.5521
_exptl_absorpt_correction_type integration
_exptl_absorpt_process_details
;
SADABS-2014/3 (Bruker,2014/3) was used for absorption correction.
wR2(int) was 0.1038 before and 0.0362 after correction.
The Ratio of minimum to maximum transmission is 0.7405.
The \l/2 correction factor is 0.00150.
;
_exptl_crystal_colour 'clear yellowish yellow'
_exptl_crystal_colour_lustre clear
_exptl_crystal_colour_modifier yellowish
_exptl_crystal_colour_primary yellow
_exptl_crystal_density_diffrn 1.391
_exptl_crystal_description plate
_exptl_crystal_F_000 600
_exptl_crystal_size_max 0.21
_exptl_crystal_size_mid 0.15
_exptl_crystal_size_min 0.11
_refine_diff_density_max 0.738
_refine_diff_density_min -0.708
_refine_diff_density_rms 0.082
_refine_ls_extinction_method none
_refine_ls_goodness_of_fit_ref 1.070
_refine_ls_hydrogen_treatment constr
_refine_ls_matrix_type full
_refine_ls_number_parameters 337
_refine_ls_number_reflns 6174
_refine_ls_number_restraints 103
_refine_ls_restrained_S_all 1.083
_refine_ls_R_factor_all 0.1091
_refine_ls_R_factor_gt 0.0806
_refine_ls_shift/su_max 0.000
_refine_ls_shift/su_mean 0.000
_refine_ls_structure_factor_coef Fsqd
_refine_ls_weighting_details 'w=1/[\s^2^(Fo^2^)+(0.1341P)^2^+1.0534P] where P=(Fo^2^+2Fc^2^)/3'
_refine_ls_weighting_scheme calc
_refine_ls_wR_factor_gt 0.2349
_refine_ls_wR_factor_ref 0.2625
_reflns_Friedel_coverage 0.000
_reflns_number_gt 4128
_reflns_number_total 6174
_reflns_threshold_expression 'I > 2\s(I)'
_cod_data_source_file d4nj00819g2.cif
_cod_data_source_block 20230616_0m
_cod_depositor_comments 'Adding full bibliography for 7063264.cif.'
_cod_database_code 7063264
_shelx_shelxl_version_number 2016/4
_shelx_space_group_comment
;
The symmetry employed for this shelxl refinement is uniquely defined
by the following loop, which should always be used as a source of
symmetry information in preference to the above space-group names.
They are only intended as comments.
;
_shelx_estimated_absorpt_t_max 0.951
_shelx_estimated_absorpt_t_min 0.910
_olex2_refinement_description
;
1. Fixed Uiso
 At 1.2 times of:
  All C(H) groups, All C(H,H) groups, All N(H) groups
 At 1.5 times of:
  All C(H,H,H) groups
2. Rigid bond restraints
 All non-hydrogen atoms
 with sigma for 1-2 distances of 0.01 and sigma for 1-3 distances of 0.01
3. Uiso/Uaniso restraints and constraints
Uanis(C23) \\sim Ueq, Uanis(C24) \\sim Ueq: with sigma of 0.01 and sigma for
terminal atoms of 0.02
4.a Ternary CH refined with riding coordinates:
 C25(H25)
4.b Secondary CH2 refined with riding coordinates:
 C21(H21A,H21B), C23(H23A,H23B)
4.c Aromatic/amide H refined with riding coordinates:
 N5(H5), N4(H4), C15(H15), C7(H7), C13(H13), C5(H5A), C3(H3), C8(H8), C12(H12),
  C1(H1), C2(H2)
4.d Idealised Me refined as rotating group:
 C16(H16A,H16B,H16C), C22(H22A,H22B,H22C), C24(H24A,H24B,H24C)
;
_olex2_submission_special_instructions 'No special instructions were received'

loop_
_space_group_symop_operation_xyz
'x, y, z'
'-x, -y, -z'

loop_
_atom_site_label
_atom_site_type_symbol
_atom_site_fract_x
_atom_site_fract_y
_atom_site_fract_z
_atom_site_U_iso_or_equiv
_atom_site_adp_type
_atom_site_occupancy
_atom_site_site_symmetry_order
_atom_site_calc_flag
_atom_site_refinement_flags_posn
_atom_site_refinement_flags_adp
_atom_site_refinement_flags_occupancy
_atom_site_disorder_assembly
_atom_site_disorder_group
Cl1 Cl 0.95778(13) 1.05703(10) 0.88031(8) 0.0796(4) Uani 1 1 d . U . . .
Cl2 Cl -0.0403(2) 0.3514(2) 0.37114(19) 0.1359(7) Uani 1 1 d . U . . .
Cl3 Cl -0.2928(2) 0.19275(19) 0.1770(2) 0.1460(8) Uani 1 1 d . U . . .
Cl4 Cl -0.0040(3) 0.3116(3) 0.1671(2) 0.1742(11) Uani 1 1 d . U . . .
N2 N 0.5812(3) 0.4511(2) 0.25382(19) 0.0405(6) Uani 1 1 d . U . . .
N5 N 0.8987(3) 0.8358(2) 0.51071(19) 0.0440(6) Uani 1 1 d . U . . .
H5 H 0.804089 0.814109 0.506057 0.053 Uiso 1 1 calc R U . . .
N8 N 0.9336(3) 0.9414(2) 0.6843(2) 0.0484(7) Uani 1 1 d . U . . .
N4 N 0.6655(3) 0.5452(2) 0.14574(19) 0.0499(7) Uani 1 1 d . U . . .
H4 H 0.652225 0.544206 0.080626 0.060 Uiso 1 1 calc R U . . .
N6 N 1.1464(3) 0.9640(2) 0.6245(2) 0.0502(7) Uani 1 1 d . U . . .
N3 N 0.4322(3) 0.3979(3) 0.0644(2) 0.0518(7) Uani 1 1 d . U . . .
N7 N 1.1814(3) 1.0749(3) 0.8075(2) 0.0552(8) Uani 1 1 d . U . . .
N1 N 0.4120(4) 0.2827(3) 0.4923(2) 0.0554(7) Uani 1 1 d . U . . .
C10 C 0.8002(3) 0.6324(3) 0.2320(2) 0.0395(7) Uani 1 1 d . U . . .
C6 C 0.4762(3) 0.3644(3) 0.2594(2) 0.0402(6) Uani 1 1 d . U . . .
C9 C 0.5557(3) 0.4633(3) 0.1564(2) 0.0412(7) Uani 1 1 d . U . . .
C14 C 0.9227(3) 0.7805(3) 0.4147(2) 0.0385(6) Uani 1 1 d . U . . .
C4 C 0.5055(3) 0.3570(3) 0.3701(2) 0.0409(7) Uani 1 1 d . U . . .
C17 C 0.9981(4) 0.9165(3) 0.6080(2) 0.0426(7) Uani 1 1 d . U . . .
C11 C 0.9387(4) 0.6573(3) 0.2136(2) 0.0438(7) Uani 1 1 d . U . . .
C15 C 0.7927(3) 0.6937(3) 0.3306(2) 0.0416(7) Uani 1 1 d . U . . .
H15 H 0.699115 0.676643 0.340796 0.050 Uiso 1 1 calc R U . . .
C19 C 1.0338(4) 1.0203(3) 0.7780(3) 0.0495(8) Uani 1 1 d . U . . .
N20 N 1.3844(4) 1.0933(4) 0.7454(3) 0.0817(12) Uani 1 1 d . U . . .
C7 C 0.3508(4) 0.2872(3) 0.1672(3) 0.0525(8) Uani 1 1 d . U . . .
H7 H 0.281081 0.223456 0.169679 0.063 Uiso 1 1 calc R U . . .
C13 C 1.0608(4) 0.8072(3) 0.3975(3) 0.0505(8) Uani 1 1 d . U . . .
H13 H 1.148811 0.865828 0.451806 0.061 Uiso 1 1 calc R U . . .
C5 C 0.3925(4) 0.2902(3) 0.3933(3) 0.0498(8) Uani 1 1 d . U . . .
H5A H 0.296839 0.247696 0.336954 0.060 Uiso 1 1 calc R U . . .
C3 C 0.6461(4) 0.4202(3) 0.4542(3) 0.0541(8) Uani 1 1 d . U . . .
H3 H 0.724552 0.467714 0.442357 0.065 Uiso 1 1 calc R U . . .
C18 C 1.2332(4) 1.0426(3) 0.7250(3) 0.0550(9) Uani 1 1 d . U . . .
C8 C 0.3334(4) 0.3086(3) 0.0715(3) 0.0569(9) Uani 1 1 d . U . . .
H8 H 0.248799 0.258465 0.008715 0.068 Uiso 1 1 calc R U . . .
C12 C 1.0652(4) 0.7452(3) 0.2982(3) 0.0542(9) Uani 1 1 d . U . . .
H12 H 1.158355 0.763607 0.287702 0.065 Uiso 1 1 calc R U . . .
C1 C 0.5500(4) 0.3435(4) 0.5714(3) 0.0583(9) Uani 1 1 d . U . . .
H1 H 0.566226 0.339160 0.640378 0.070 Uiso 1 1 calc R U . . .
C2 C 0.6703(4) 0.4126(4) 0.5566(3) 0.0633(10) Uani 1 1 d . U . . .
H2 H 0.765424 0.453193 0.613951 0.076 Uiso 1 1 calc R U . . .
C16 C 0.9538(4) 0.5929(4) 0.1084(3) 0.0621(10) Uani 1 1 d . U . . .
H16A H 0.920252 0.630339 0.056340 0.093 Uiso 1 1 calc R U . . .
H16B H 0.890583 0.510937 0.079934 0.093 Uiso 1 1 calc R U . . .
H16C H 1.060265 0.596398 0.121903 0.093 Uiso 1 1 calc R U . . .
C21 C 1.4462(5) 1.0652(4) 0.6553(4) 0.0790(13) Uani 1 1 d . U . . .
H21A H 1.366787 1.051830 0.585847 0.095 Uiso 1 1 calc R U . . .
H21B H 1.534659 1.131320 0.669279 0.095 Uiso 1 1 calc R U . . .
C23 C 1.4956(6) 1.1623(6) 0.8601(5) 0.126(2) Uani 1 1 d . U . . .
H23A H 1.435849 1.183538 0.904744 0.151 Uiso 1 1 calc R U . . .
H23B H 1.548049 1.109387 0.886111 0.151 Uiso 1 1 calc R U . . .
C22 C 1.4918(8) 0.9592(6) 0.6524(6) 0.125(2) Uani 1 1 d . U . . .
H22A H 1.529408 0.937878 0.594240 0.187 Uiso 1 1 calc R U . . .
H22B H 1.403991 0.894811 0.640123 0.187 Uiso 1 1 calc R U . . .
H22C H 1.572420 0.974095 0.720722 0.187 Uiso 1 1 calc R U . . .
C25 C -0.1322(7) 0.3217(6) 0.2347(6) 0.1125(19) Uani 1 1 d . U . . .
H25 H -0.170620 0.388933 0.227156 0.135 Uiso 1 1 calc R U . . .
C24 C 1.6041(9) 1.2621(8) 0.8777(6) 0.160(3) Uani 1 1 d . U . . .
H24A H 1.686046 1.283860 0.947163 0.240 Uiso 1 1 calc R U . . .
H24B H 1.558583 1.325542 0.877551 0.240 Uiso 1 1 calc R U . . .
H24C H 1.645386 1.248402 0.820954 0.240 Uiso 1 1 calc R U . . .

loop_
_atom_site_aniso_label
_atom_site_aniso_U_11
_atom_site_aniso_U_22
_atom_site_aniso_U_33
_atom_site_aniso_U_23
_atom_site_aniso_U_13
_atom_site_aniso_U_12
Cl1 0.0749(7) 0.0884(8) 0.0443(5) -0.0107(5) 0.0351(5) -0.0118(5)
Cl2 0.1169(13) 0.1454(16) 0.1474(17) 0.0554(13) 0.0493(12) 0.0393(12)
Cl3 0.1201(14) 0.1170(14) 0.181(2) 0.0351(13) 0.0518(14) 0.0262(11)
Cl4 0.1579(19) 0.252(3) 0.206(3) 0.129(2) 0.125(2) 0.104(2)
N2 0.0410(13) 0.0407(13) 0.0304(11) 0.0071(10) 0.0151(10) -0.0017(10)
N5 0.0383(13) 0.0510(15) 0.0284(11) 0.0033(10) 0.0134(10) -0.0029(11)
N8 0.0479(14) 0.0485(15) 0.0335(12) 0.0017(11) 0.0182(11) -0.0033(12)
N4 0.0491(14) 0.0585(16) 0.0217(11) 0.0061(11) 0.0122(10) -0.0134(12)
N6 0.0440(14) 0.0508(15) 0.0342(13) -0.0046(11) 0.0146(11) -0.0032(12)
N3 0.0506(15) 0.0549(16) 0.0281(12) 0.0036(11) 0.0114(11) -0.0086(12)
N7 0.0546(16) 0.0541(16) 0.0350(13) -0.0058(12) 0.0179(12) -0.0006(13)
N1 0.0607(17) 0.0598(17) 0.0495(16) 0.0230(14) 0.0299(14) 0.0072(14)
C10 0.0414(15) 0.0413(15) 0.0245(12) 0.0074(11) 0.0106(11) -0.0024(12)
C6 0.0412(15) 0.0398(15) 0.0352(14) 0.0093(12) 0.0174(12) 0.0042(12)
C9 0.0414(15) 0.0434(16) 0.0278(13) 0.0037(11) 0.0151(11) -0.0004(12)
C14 0.0405(14) 0.0409(15) 0.0256(12) 0.0067(11) 0.0122(11) 0.0021(12)
C4 0.0440(15) 0.0404(15) 0.0388(14) 0.0128(12) 0.0205(12) 0.0082(12)
C17 0.0474(16) 0.0382(15) 0.0311(13) 0.0052(12) 0.0145(12) 0.0001(12)
C11 0.0434(15) 0.0489(17) 0.0325(14) 0.0076(13) 0.0176(12) 0.0044(13)
C15 0.0400(15) 0.0463(16) 0.0275(13) 0.0072(12) 0.0141(11) -0.0038(12)
C19 0.0560(18) 0.0452(17) 0.0351(15) 0.0030(13) 0.0207(14) 0.0004(14)
N20 0.0484(17) 0.090(3) 0.0585(19) -0.0221(18) 0.0197(15) -0.0109(16)
C7 0.0478(17) 0.0471(18) 0.0454(17) 0.0083(14) 0.0165(14) -0.0086(14)
C13 0.0383(15) 0.0580(19) 0.0340(15) 0.0004(14) 0.0110(12) -0.0035(14)
C5 0.0521(18) 0.0511(18) 0.0453(17) 0.0172(14) 0.0239(14) 0.0052(14)
C3 0.0489(18) 0.063(2) 0.0464(17) 0.0230(16) 0.0191(14) 0.0012(15)
C18 0.0476(17) 0.056(2) 0.0398(16) -0.0039(14) 0.0154(14) 0.0010(15)
C8 0.0515(19) 0.0537(19) 0.0377(16) 0.0014(14) 0.0102(14) -0.0113(15)
C12 0.0389(16) 0.069(2) 0.0404(16) 0.0042(15) 0.0189(13) 0.0010(15)
C1 0.066(2) 0.069(2) 0.0491(19) 0.0309(18) 0.0272(17) 0.0158(18)
C2 0.055(2) 0.083(3) 0.0452(18) 0.0296(19) 0.0134(16) 0.0039(18)
C16 0.057(2) 0.071(2) 0.0423(18) -0.0017(16) 0.0266(16) 0.0045(18)
C21 0.060(2) 0.070(3) 0.082(3) 0.003(2) 0.027(2) -0.001(2)
C23 0.071(3) 0.141(5) 0.086(3) -0.043(3) 0.032(3) -0.024(3)
C22 0.100(4) 0.106(4) 0.147(6) 0.024(4) 0.032(4) 0.040(4)
C25 0.085(3) 0.134(5) 0.159(5) 0.081(5) 0.058(4) 0.057(3)
C24 0.099(5) 0.176(7) 0.105(5) -0.037(5) 0.024(4) -0.024(4)

loop_
_atom_type_symbol
_atom_type_description
_atom_type_scat_dispersion_real
_atom_type_scat_dispersion_imag
_atom_type_scat_source
C C 0.0033 0.0016 'International Tables Vol C Tables 4.2.6.8 and 6.1.1.4'
H H 0.0000 0.0000 'International Tables Vol C Tables 4.2.6.8 and 6.1.1.4'
Cl Cl 0.1484 0.1585 'International Tables Vol C Tables 4.2.6.8 and 6.1.1.4'
N N 0.0061 0.0033 'International Tables Vol C Tables 4.2.6.8 and 6.1.1.4'

loop_
_geom_angle_atom_site_label_1
_geom_angle_atom_site_label_2
_geom_angle_atom_site_label_3
_geom_angle
_geom_angle_site_symmetry_1
_geom_angle_site_symmetry_3
_geom_angle_publ_flag
C6 N2 C9 117.2(2) . . ?
C14 N5 H5 114.5 . . ?
C17 N5 H5 114.5 . . ?
C17 N5 C14 131.1(3) . . ?
C19 N8 C17 112.2(3) . . ?
C10 N4 H4 116.8 . . ?
C9 N4 H4 116.8 . . ?
C9 N4 C10 126.4(2) . . ?
C17 N6 C18 114.9(3) . . ?
C8 N3 C9 115.5(3) . . ?
C19 N7 C18 112.2(3) . . ?
C1 N1 C5 116.9(3) . . ?
C11 C10 N4 118.6(3) . . ?
C15 C10 N4 120.7(3) . . ?
C15 C10 C11 120.7(3) . . ?
N2 C6 C4 115.5(2) . . ?
N2 C6 C7 121.1(3) . . ?
C7 C6 C4 123.4(3) . . ?
N2 C9 N4 118.9(2) . . ?
N2 C9 N3 125.8(3) . . ?
N3 C9 N4 115.3(3) . . ?
C15 C14 N5 115.2(3) . . ?
C13 C14 N5 125.9(3) . . ?
C13 C14 C15 118.8(3) . . ?
C5 C4 C6 121.8(3) . . ?
C3 C4 C6 120.6(3) . . ?
C3 C4 C5 117.5(3) . . ?
N5 C17 N8 114.0(3) . . ?
N6 C17 N5 120.9(3) . . ?
N6 C17 N8 125.1(3) . . ?
C10 C11 C16 123.0(3) . . ?
C12 C11 C10 116.6(3) . . ?
C12 C11 C16 120.4(3) . . ?
C10 C15 C14 121.2(3) . . ?
C10 C15 H15 119.4 . . ?
C14 C15 H15 119.4 . . ?
N8 C19 Cl1 114.6(2) . . ?
N7 C19 Cl1 115.0(2) . . ?
N7 C19 N8 130.4(3) . . ?
C18 N20 C21 120.1(3) . . ?
C18 N20 C23 120.1(4) . . ?
C23 N20 C21 119.2(4) . . ?
C6 C7 H7 121.4 . . ?
C8 C7 C6 117.1(3) . . ?
C8 C7 H7 121.4 . . ?
C14 C13 H13 120.6 . . ?
C12 C13 C14 118.9(3) . . ?
C12 C13 H13 120.6 . . ?
N1 C5 C4 124.1(3) . . ?
N1 C5 H5A 118.0 . . ?
C4 C5 H5A 118.0 . . ?
C4 C3 H3 120.2 . . ?
C4 C3 C2 119.6(3) . . ?
C2 C3 H3 120.2 . . ?
N6 C18 N7 125.2(3) . . ?
N6 C18 N20 117.0(3) . . ?
N20 C18 N7 117.8(3) . . ?
N3 C8 C7 123.1(3) . . ?
N3 C8 H8 118.5 . . ?
C7 C8 H8 118.5 . . ?
C11 C12 H12 118.1 . . ?
C13 C12 C11 123.7(3) . . ?
C13 C12 H12 118.1 . . ?
N1 C1 H1 118.3 . . ?
N1 C1 C2 123.5(3) . . ?
C2 C1 H1 118.3 . . ?
C3 C2 H2 120.8 . . ?
C1 C2 C3 118.4(3) . . ?
C1 C2 H2 120.8 . . ?
C11 C16 H16A 109.5 . . ?
C11 C16 H16B 109.5 . . ?
C11 C16 H16C 109.5 . . ?
H16A C16 H16B 109.5 . . ?
H16A C16 H16C 109.5 . . ?
H16B C16 H16C 109.5 . . ?
N20 C21 H21A 110.2 . . ?
N20 C21 H21B 110.2 . . ?
H21A C21 H21B 108.5 . . ?
C22 C21 N20 107.7(5) . . ?
C22 C21 H21A 110.2 . . ?
C22 C21 H21B 110.2 . . ?
N20 C23 H23A 107.9 . . ?
N20 C23 H23B 107.9 . . ?
H23A C23 H23B 107.2 . . ?
C24 C23 N20 117.6(7) . . ?
C24 C23 H23A 107.9 . . ?
C24 C23 H23B 107.9 . . ?
C21 C22 H22A 109.5 . . ?
C21 C22 H22B 109.5 . . ?
C21 C22 H22C 109.5 . . ?
H22A C22 H22B 109.5 . . ?
H22A C22 H22C 109.5 . . ?
H22B C22 H22C 109.5 . . ?
Cl2 C25 Cl3 110.7(4) . . ?
Cl2 C25 Cl4 111.0(3) . . ?
Cl2 C25 H25 107.7 . . ?
Cl3 C25 H25 107.7 . . ?
Cl4 C25 Cl3 111.9(4) . . ?
Cl4 C25 H25 107.7 . . ?
C23 C24 H24A 109.5 . . ?
C23 C24 H24B 109.5 . . ?
C23 C24 H24C 109.5 . . ?
H24A C24 H24B 109.5 . . ?
H24A C24 H24C 109.5 . . ?
H24B C24 H24C 109.5 . . ?

loop_
_geom_bond_atom_site_label_1
_geom_bond_atom_site_label_2
_geom_bond_distance
_geom_bond_site_symmetry_2
_geom_bond_publ_flag
Cl1 C19 1.754(3) . ?
Cl2 C25 1.711(8) . ?
Cl3 C25 1.752(7) . ?
Cl4 C25 1.737(7) . ?
N2 C6 1.335(4) . ?
N2 C9 1.339(4) . ?
N5 H5 0.8600 . ?
N5 C14 1.413(4) . ?
N5 C17 1.343(4) . ?
N8 C17 1.356(4) . ?
N8 C19 1.310(4) . ?
N4 H4 0.8600 . ?
N4 C10 1.427(4) . ?
N4 C9 1.363(4) . ?
N6 C17 1.334(4) . ?
N6 C18 1.337(4) . ?
N3 C9 1.342(4) . ?
N3 C8 1.332(4) . ?
N7 C19 1.307(4) . ?
N7 C18 1.356(4) . ?
N1 C5 1.345(4) . ?
N1 C1 1.330(5) . ?
C10 C11 1.400(4) . ?
C10 C15 1.385(4) . ?
C6 C4 1.491(4) . ?
C6 C7 1.383(4) . ?
C14 C15 1.393(4) . ?
C14 C13 1.388(4) . ?
C4 C5 1.381(4) . ?
C4 C3 1.375(5) . ?
C11 C12 1.384(4) . ?
C11 C16 1.506(4) . ?
C15 H15 0.9300 . ?
N20 C18 1.352(5) . ?
N20 C21 1.504(6) . ?
N20 C23 1.494(6) . ?
C7 H7 0.9300 . ?
C7 C8 1.376(5) . ?
C13 H13 0.9300 . ?
C13 C12 1.382(4) . ?
C5 H5A 0.9300 . ?
C3 H3 0.9300 . ?
C3 C2 1.386(5) . ?
C8 H8 0.9300 . ?
C12 H12 0.9300 . ?
C1 H1 0.9300 . ?
C1 C2 1.377(5) . ?
C2 H2 0.9300 . ?
C16 H16A 0.9600 . ?
C16 H16B 0.9600 . ?
C16 H16C 0.9600 . ?
C21 H21A 0.9700 . ?
C21 H21B 0.9700 . ?
C21 C22 1.440(8) . ?
C23 H23A 0.9700 . ?
C23 H23B 0.9700 . ?
C23 C24 1.338(10) . ?
C22 H22A 0.9600 . ?
C22 H22B 0.9600 . ?
C22 H22C 0.9600 . ?
C25 H25 0.9800 . ?
C24 H24A 0.9600 . ?
C24 H24B 0.9600 . ?
C24 H24C 0.9600 . ?

loop_
_geom_hbond_atom_site_label_D
_geom_hbond_atom_site_label_H
_geom_hbond_atom_site_label_A
_geom_hbond_distance_DH
_geom_hbond_distance_HA
_geom_hbond_distance_DA
_geom_hbond_angle_DHA
_geom_hbond_site_symmetry_A
N5 H5 N1_$1 0.86 2.16 2.992(4) 162.9 2_666
N4 H4 N3_$2 0.86 2.27 3.068(4) 154.6 2_665

loop_
_geom_torsion_atom_site_label_1
_geom_torsion_atom_site_label_2
_geom_torsion_atom_site_label_3
_geom_torsion_atom_site_label_4
_geom_torsion
_geom_torsion_site_symmetry_1
_geom_torsion_site_symmetry_2
_geom_torsion_site_symmetry_3
_geom_torsion_site_symmetry_4
_geom_torsion_publ_flag
N2 C6 C4 C5 165.9(3) . . . . ?
N2 C6 C4 C3 -12.1(4) . . . . ?
N2 C6 C7 C8 -4.3(5) . . . . ?
N5 C14 C15 C10 -179.9(3) . . . . ?
N5 C14 C13 C12 -179.6(3) . . . . ?
N4 C10 C11 C12 177.9(3) . . . . ?
N4 C10 C11 C16 -2.4(5) . . . . ?
N4 C10 C15 C14 -178.9(3) . . . . ?
N1 C1 C2 C3 0.6(7) . . . . ?
C10 N4 C9 N2 -8.4(5) . . . . ?
C10 N4 C9 N3 174.1(3) . . . . ?
C10 C11 C12 C13 0.4(6) . . . . ?
C6 N2 C9 N4 -175.5(3) . . . . ?
C6 N2 C9 N3 1.7(5) . . . . ?
C6 C4 C5 N1 -178.5(3) . . . . ?
C6 C4 C3 C2 179.5(3) . . . . ?
C6 C7 C8 N3 1.1(6) . . . . ?
C9 N2 C6 C4 -177.7(3) . . . . ?
C9 N2 C6 C7 3.0(5) . . . . ?
C9 N4 C10 C11 141.4(3) . . . . ?
C9 N4 C10 C15 -40.5(5) . . . . ?
C9 N3 C8 C7 3.1(6) . . . . ?
C14 N5 C17 N8 -174.6(3) . . . . ?
C14 N5 C17 N6 4.4(6) . . . . ?
C14 C13 C12 C11 0.2(6) . . . . ?
C4 C6 C7 C8 176.4(3) . . . . ?
C4 C3 C2 C1 -1.5(6) . . . . ?
C17 N5 C14 C15 175.6(3) . . . . ?
C17 N5 C14 C13 -5.9(6) . . . . ?
C17 N8 C19 Cl1 179.8(2) . . . . ?
C17 N8 C19 N7 -1.0(6) . . . . ?
C17 N6 C18 N7 0.3(6) . . . . ?
C17 N6 C18 N20 -179.8(4) . . . . ?
C11 C10 C15 C14 -0.9(5) . . . . ?
C15 C10 C11 C12 -0.1(5) . . . . ?
C15 C10 C11 C16 179.6(3) . . . . ?
C15 C14 C13 C12 -1.2(5) . . . . ?
C19 N8 C17 N5 -180.0(3) . . . . ?
C19 N8 C17 N6 1.0(5) . . . . ?
C19 N7 C18 N6 -0.2(6) . . . . ?
C19 N7 C18 N20 179.8(4) . . . . ?
C7 C6 C4 C5 -14.8(5) . . . . ?
C7 C6 C4 C3 167.2(3) . . . . ?
C13 C14 C15 C10 1.5(5) . . . . ?
C5 N1 C1 C2 0.4(6) . . . . ?
C5 C4 C3 C2 1.4(5) . . . . ?
C3 C4 C5 N1 -0.4(5) . . . . ?
C18 N6 C17 N5 -179.6(3) . . . . ?
C18 N6 C17 N8 -0.7(5) . . . . ?
C18 N7 C19 Cl1 179.9(3) . . . . ?
C18 N7 C19 N8 0.6(6) . . . . ?
C18 N20 C21 C22 -86.9(6) . . . . ?
C18 N20 C23 C24 -140.9(7) . . . . ?
C8 N3 C9 N2 -4.7(5) . . . . ?
C8 N3 C9 N4 172.6(3) . . . . ?
C1 N1 C5 C4 -0.5(6) . . . . ?
C16 C11 C12 C13 -179.3(4) . . . . ?
C21 N20 C18 N6 3.0(7) . . . . ?
C21 N20 C18 N7 -177.1(4) . . . . ?
C21 N20 C23 C24 48.4(9) . . . . ?
C23 N20 C18 N6 -167.6(5) . . . . ?
C23 N20 C18 N7 12.4(7) . . . . ?
C23 N20 C21 C22 83.7(6) . . . . ?
